data_4114479
loop_
_publ_author_name
'June-Ho Jung'
'Julia C. Pomeroy'
'Hongming Zhang'
'Patty Wisian-Neilson'

_publ_section_title
;
 Isolation and Characterization of Nongeminal Cyclic
 Methylphenylphosphazene Tetramers
;
_journal_name_full 'Journal of the American Chemical Society'
_journal_page_first 15537
_journal_page_last 15542
_journal_paper_doi 10.1021/ja0374168
_journal_volume 125
_journal_year 2003
_chemical_formula_sum 'C28 H32 N4 P4'
_chemical_formula_weight 548.46
_chemical_name_systematic
; 
 ? 
;
_space_group_IT_number 14
_symmetry_cell_setting monoclinic
_symmetry_space_group_name_Hall '-P 2ybc'
_symmetry_space_group_name_H-M 'P 1 21/c 1'
_atom_sites_solution_hydrogens geom
_atom_sites_solution_primary direct
_atom_sites_solution_secondary difmap
_audit_creation_method SHELXL-97
_cell_angle_alpha 90.00
_cell_angle_beta 105.967(4)
_cell_angle_gamma 90.00
_cell_formula_units_Z 4
_cell_length_a 13.3078(6)
_cell_length_b 15.5628(7)
_cell_length_c 14.3446(7)
_cell_measurement_reflns_used 40
_cell_measurement_temperature 293(2)
_cell_measurement_theta_max 15
_cell_measurement_theta_min 10
_cell_volume 2856.2(2)
_computing_cell_refinement 'Bruker XSCANS'
_computing_data_collection 'Bruker XSCANS'
_computing_data_reduction 'Bruker XSCANS'
_computing_molecular_graphics 'Bruker SHELXTL'
_computing_publication_material 'Bruker SHELXTL'
_computing_structure_refinement 'SHELXL-97 (Sheldrick, 1997)'
_computing_structure_solution 'SHELXS-97 (Sheldrick, 1990)'
_diffrn_ambient_temperature 293(2)
_diffrn_measured_fraction_theta_full 0.948
_diffrn_measured_fraction_theta_max 0.948
_diffrn_measurement_device_type 'Bruker P4'
_diffrn_measurement_method '\w scans'
_diffrn_radiation_monochromator graphite
_diffrn_radiation_source 'fine-focus sealed tube'
_diffrn_radiation_type MoK\a
_diffrn_radiation_wavelength 0.71073
_diffrn_reflns_av_R_equivalents 0.025
_diffrn_reflns_av_sigmaI/netI 0.044
_diffrn_reflns_limit_h_max 15
_diffrn_reflns_limit_h_min 0
_diffrn_reflns_limit_k_max 18
_diffrn_reflns_limit_k_min 0
_diffrn_reflns_limit_l_max 16
_diffrn_reflns_limit_l_min -17
_diffrn_reflns_number 5192
_diffrn_reflns_theta_full 25.01
_diffrn_reflns_theta_max 25.01
_diffrn_reflns_theta_min 1.97
_diffrn_standards_decay_% 12.96
_diffrn_standards_interval_count 147
_diffrn_standards_number 3
_exptl_absorpt_coefficient_mu 0.289
_exptl_absorpt_correction_T_max n/a
_exptl_absorpt_correction_T_min n/a
_exptl_absorpt_correction_type n/a
_exptl_crystal_colour colorless
_exptl_crystal_density_diffrn 1.275
_exptl_crystal_density_meas ?
_exptl_crystal_description rods
_exptl_crystal_F_000 1152
_exptl_crystal_size_max 0.40
_exptl_crystal_size_mid 0.30
_exptl_crystal_size_min 0.20
_refine_diff_density_max 0.23
_refine_diff_density_min -0.23
_refine_diff_density_rms 0.04
_refine_ls_extinction_coef 0.0007(6)
_refine_ls_extinction_expression Fc^*^=kFc[1+0.001xFc^2^\l^3^/sin(2\q)]^-1/4^
_refine_ls_extinction_method SHELXL
_refine_ls_goodness_of_fit_ref 1.01
_refine_ls_hydrogen_treatment mixed
_refine_ls_matrix_type full
_refine_ls_number_parameters 330
_refine_ls_number_reflns 4963
_refine_ls_number_restraints 0
_refine_ls_restrained_S_all 1.01
_refine_ls_R_factor_all 0.058
_refine_ls_R_factor_gt 0.041
_refine_ls_shift/su_max 0.001
_refine_ls_shift/su_mean 0.000
_refine_ls_structure_factor_coef Fsqd
_refine_ls_weighting_details 'w=1/[\s^2^(Fo^2^)+(0.0532P)^2^+0.8535P] where P=(Fo^2^+2Fc^2^)/3'
_refine_ls_weighting_scheme calc
_refine_ls_wR_factor_gt 0.104
_refine_ls_wR_factor_ref 0.111
_reflns_number_gt 3901
_reflns_number_total 4963
_reflns_threshold_expression >2sigma(I)
_cod_data_source_file ja0374168si20030720_085114.cif
_cod_data_source_block jh-trmet4
_cod_depositor_comments
;
The following automatic conversions were performed:

'_exptl_crystal_density_meas' value 'n/a' was changed to '?' - the
value is perceived as not measured.

Automatic conversion script
Id: cif_fix_values 3008 2015-01-20 13:52:24Z robertas 

The following automatic conversions were performed:

'_refine_ls_weighting_scheme' value 'calc
w=1/[\s^2^(Fo^2^)+(0.0532P)^2^+0.8535P] where P=(Fo^2^+2Fc^2^)/3' was
changed to 'calc'. New tag '_refine_ls_weighting_details' was
created. The value of the new tag was set to
'w=1/[\s^2^(Fo^2^)+(0.0532P)^2^+0.8535P] where P=(Fo^2^+2Fc^2^)/3'.

Automatic conversion script
Id: cif_fix_values 3143 2015-03-26 13:38:13Z robertas 
;
_cod_database_code 4114479

loop_
_symmetry_equiv_pos_as_xyz
'x, y, z'
'-x, y+1/2, -z+1/2'
'-x, -y, -z'
'x, -y-1/2, z-1/2'

loop_
_atom_site_label
_atom_site_type_symbol
_atom_site_fract_x
_atom_site_fract_y
_atom_site_fract_z
_atom_site_U_iso_or_equiv
_atom_site_adp_type
_atom_site_occupancy
_atom_site_calc_flag
_atom_site_refinement_flags
P1 P 0.98039(5) 0.17339(4) 0.18415(4) 0.03932(17) Uani 1 d .
P2 P 0.90853(5) -0.00144(4) 0.13713(4) 0.03841(17) Uani 1 d .
P3 P 0.80462(5) 0.02078(4) 0.28775(4) 0.03816(17) Uani 1 d .
P4 P 0.78787(5) 0.20073(4) 0.23847(5) 0.04140(18) Uani 1 d .
N1 N 0.94032(15) 0.09370(13) 0.11423(14) 0.0429(5) Uani 1 d .
N2 N 0.88749(15) -0.02095(13) 0.23953(14) 0.0453(5) Uani 1 d .
N3 N 0.74391(16) 0.10613(13) 0.24387(16) 0.0474(5) Uani 1 d .
N4 N 0.90811(16) 0.21408(14) 0.24485(17) 0.0509(5) Uani 1 d .
C1 C 1.0119(2) 0.25564(19) 0.1087(2) 0.0612(8) Uani 1 d .
H1A H 1.0351 0.3063 0.1468 0.092 Uiso 1 calc R
H1B H 0.9510 0.2690 0.0569 0.092 Uiso 1 calc R
H1C H 1.0665 0.2355 0.0822 0.092 Uiso 1 calc R
C2 C 1.0088(2) -0.07568(18) 0.1289(2) 0.0561(7) Uani 1 d .
H2A H 0.9871 -0.1331 0.1382 0.084 Uiso 1 calc R
H2B H 1.0721 -0.0625 0.1779 0.084 Uiso 1 calc R
H2C H 1.0207 -0.0711 0.0660 0.084 Uiso 1 calc R
C3 C 0.8726(2) 0.0328(2) 0.41475(18) 0.0578(7) Uani 1 d .
H3A H 0.8248 0.0532 0.4491 0.087 Uiso 1 calc R
H3B H 0.9286 0.0733 0.4218 0.087 Uiso 1 calc R
H3C H 0.9005 -0.0218 0.4407 0.087 Uiso 1 calc R
C4 C 0.7648(2) 0.26627(19) 0.3342(2) 0.0586(7) Uani 1 d .
H4A H 0.6924 0.2629 0.3328 0.088 Uiso 1 calc R
H4B H 0.7827 0.3248 0.3251 0.088 Uiso 1 calc R
H4C H 0.8071 0.2459 0.3957 0.088 Uiso 1 calc R
C11 C 1.10332(17) 0.14834(15) 0.27312(17) 0.0408(5) Uani 1 d .
C12 C 1.1830(2) 0.10705(19) 0.2451(2) 0.0578(7) Uani 1 d .
H12 H 1.1741 0.0935 0.1802 0.069 Uiso 1 calc R
C13 C 1.2754(2) 0.0860(2) 0.3132(3) 0.0720(9) Uani 1 d .
H13 H 1.3276 0.0574 0.2938 0.086 Uiso 1 calc R
C14 C 1.2907(2) 0.1069(2) 0.4093(2) 0.0710(9) Uani 1 d .
H14 H 1.3534 0.0934 0.4544 0.085 Uiso 1 calc R
C15 C 1.2132(2) 0.1478(2) 0.4382(2) 0.0661(8) Uani 1 d .
H15 H 1.2231 0.1616 0.5032 0.079 Uiso 1 calc R
C16 C 1.1197(2) 0.16864(17) 0.37040(19) 0.0522(6) Uani 1 d .
H16 H 1.0675 0.1966 0.3905 0.063 Uiso 1 calc R
C21 C 0.79488(19) -0.02882(15) 0.03889(17) 0.0417(5) Uani 1 d .
C22 C 0.7397(2) 0.03317(18) -0.02342(19) 0.0541(7) Uani 1 d .
H22 H 0.7650 0.0892 -0.0190 0.065 Uiso 1 calc R
C23 C 0.6474(2) 0.0132(2) -0.0923(2) 0.0737(9) Uani 1 d .
H23 H 0.6109 0.0557 -0.1335 0.088 Uiso 1 calc R
C24 C 0.6097(3) -0.0691(3) -0.0999(2) 0.0772(10) Uani 1 d .
H24 H 0.5473 -0.0824 -0.1458 0.093 Uiso 1 calc R
C25 C 0.6639(3) -0.1322(2) -0.0396(2) 0.0736(9) Uani 1 d .
H25 H 0.6389 -0.1883 -0.0454 0.088 Uiso 1 calc R
C26 C 0.7555(2) -0.11212(18) 0.0297(2) 0.0592(7) Uani 1 d .
H26 H 0.7915 -0.1549 0.0708 0.071 Uiso 1 calc R
C31 C 0.70222(18) -0.05671(15) 0.28729(16) 0.0392(5) Uani 1 d .
C32 C 0.6126(2) -0.03023(19) 0.31146(19) 0.0511(6) Uani 1 d .
H32 H 0.6032 0.0276 0.3232 0.061 Uiso 1 calc R
C33 C 0.5375(2) -0.0895(2) 0.3181(2) 0.0659(8) Uani 1 d .
H33 H 0.4783 -0.0715 0.3352 0.079 Uiso 1 calc R
C34 C 0.5499(2) -0.1751(2) 0.2997(2) 0.0708(9) Uani 1 d .
H34 H 0.4994 -0.2149 0.3046 0.085 Uiso 1 calc R
C35 C 0.6370(2) -0.20140(19) 0.2742(2) 0.0672(8) Uani 1 d .
H35 H 0.6448 -0.2590 0.2607 0.081 Uiso 1 calc R
C36 C 0.7135(2) -0.14269(17) 0.2685(2) 0.0523(6) Uani 1 d .
H36 H 0.7727 -0.1613 0.2519 0.063 Uiso 1 calc R
C41 C 0.70367(17) 0.24780(16) 0.12903(17) 0.0423(6) Uani 1 d .
C42 C 0.7166(2) 0.33303(18) 0.1049(2) 0.0574(7) Uani 1 d .
H42 H 0.7696 0.3658 0.1450 0.069 Uiso 1 calc R
C43 C 0.6517(3) 0.3695(2) 0.0220(2) 0.0698(9) Uani 1 d .
H43 H 0.6613 0.4265 0.0068 0.084 Uiso 1 calc R
C44 C 0.5732(3) 0.3217(2) -0.0377(2) 0.0710(9) Uani 1 d .
H44 H 0.5295 0.3464 -0.0931 0.085 Uiso 1 calc R
C45 C 0.5593(2) 0.2376(2) -0.0157(2) 0.0678(8) Uani 1 d .
H45 H 0.5063 0.2054 -0.0565 0.081 Uiso 1 calc R
C46 C 0.62368(19) 0.20027(19) 0.0672(2) 0.0524(6) Uani 1 d .
H46 H 0.6135 0.1432 0.0816 0.063 Uiso 1 calc R

loop_
_atom_site_aniso_label
_atom_site_aniso_U_11
_atom_site_aniso_U_22
_atom_site_aniso_U_33
_atom_site_aniso_U_23
_atom_site_aniso_U_13
_atom_site_aniso_U_12
P1 0.0322(3) 0.0427(4) 0.0406(3) 0.0022(3) 0.0058(2) -0.0054(2)
P2 0.0366(3) 0.0418(3) 0.0375(3) 0.0006(3) 0.0114(2) -0.0006(3)
P3 0.0349(3) 0.0448(4) 0.0336(3) 0.0031(3) 0.0075(2) -0.0014(3)
P4 0.0355(3) 0.0401(3) 0.0475(4) -0.0030(3) 0.0097(3) -0.0004(3)
N1 0.0411(11) 0.0484(12) 0.0383(10) 0.0000(9) 0.0094(9) -0.0089(9)
N2 0.0426(11) 0.0514(12) 0.0429(11) 0.0073(9) 0.0138(9) 0.0047(9)
N3 0.0391(11) 0.0437(12) 0.0573(13) 0.0062(10) 0.0098(10) -0.0013(9)
N4 0.0355(11) 0.0478(12) 0.0676(14) -0.0133(11) 0.0110(10) -0.0025(9)
C1 0.0617(18) 0.0587(17) 0.0566(17) 0.0159(14) 0.0055(13) -0.0142(14)
C2 0.0535(16) 0.0548(16) 0.0644(17) 0.0034(13) 0.0238(13) 0.0088(13)
C3 0.0488(15) 0.079(2) 0.0405(14) -0.0013(13) 0.0040(11) -0.0075(14)
C4 0.0581(17) 0.0609(17) 0.0585(17) -0.0123(14) 0.0188(14) -0.0018(14)
C11 0.0345(12) 0.0430(13) 0.0435(13) 0.0046(10) 0.0083(10) -0.0054(10)
C12 0.0415(14) 0.076(2) 0.0567(16) 0.0034(14) 0.0152(12) 0.0026(13)
C13 0.0432(16) 0.085(2) 0.085(2) 0.0125(18) 0.0127(15) 0.0100(15)
C14 0.0460(17) 0.081(2) 0.072(2) 0.0238(17) -0.0073(15) -0.0020(15)
C15 0.0633(19) 0.076(2) 0.0469(16) 0.0080(14) -0.0054(14) -0.0144(16)
C16 0.0518(15) 0.0547(16) 0.0467(15) -0.0027(12) 0.0076(12) -0.0059(12)
C21 0.0428(13) 0.0448(13) 0.0393(12) -0.0050(10) 0.0144(10) -0.0043(11)
C22 0.0563(16) 0.0506(15) 0.0495(15) -0.0001(12) 0.0046(12) -0.0048(12)
C23 0.0576(18) 0.082(2) 0.066(2) 0.0011(17) -0.0095(15) -0.0017(17)
C24 0.0606(19) 0.098(3) 0.0626(19) -0.0173(19) -0.0002(15) -0.0249(19)
C25 0.084(2) 0.068(2) 0.066(2) -0.0151(17) 0.0158(18) -0.0349(18)
C26 0.0691(19) 0.0529(16) 0.0522(16) -0.0046(13) 0.0111(14) -0.0139(14)
C31 0.0366(12) 0.0469(13) 0.0324(11) 0.0054(10) 0.0066(9) -0.0007(10)
C32 0.0434(14) 0.0608(17) 0.0493(15) 0.0045(12) 0.0131(12) 0.0007(12)
C33 0.0396(15) 0.091(2) 0.0684(19) 0.0178(17) 0.0175(14) -0.0020(15)
C34 0.0494(17) 0.081(2) 0.074(2) 0.0254(17) 0.0039(15) -0.0231(16)
C35 0.071(2) 0.0466(16) 0.077(2) 0.0081(14) 0.0089(17) -0.0124(14)
C36 0.0491(15) 0.0502(15) 0.0568(16) 0.0089(12) 0.0134(12) 0.0020(12)
C41 0.0346(12) 0.0458(14) 0.0493(14) 0.0020(11) 0.0161(10) 0.0026(10)
C42 0.0565(16) 0.0501(16) 0.0676(18) 0.0025(13) 0.0203(14) 0.0030(13)
C43 0.076(2) 0.0605(19) 0.078(2) 0.0217(16) 0.0301(18) 0.0154(16)
C44 0.0594(19) 0.095(3) 0.0599(18) 0.0254(18) 0.0181(15) 0.0217(18)
C45 0.0486(16) 0.094(2) 0.0555(17) 0.0074(17) 0.0062(13) -0.0053(16)
C46 0.0415(14) 0.0605(16) 0.0543(15) 0.0024(13) 0.0116(12) -0.0031(12)

loop_
_atom_type_symbol
_atom_type_description
_atom_type_scat_dispersion_real
_atom_type_scat_dispersion_imag
_atom_type_scat_source
C C 0.0033 0.0016 'International Tables Vol C Tables 4.2.6.8 and 6.1.1.4'
H H 0.0000 0.0000 'International Tables Vol C Tables 4.2.6.8 and 6.1.1.4'
N N 0.0061 0.0033 'International Tables Vol C Tables 4.2.6.8 and 6.1.1.4'
P P 0.1023 0.0942 'International Tables Vol C Tables 4.2.6.8 and 6.1.1.4'

loop_
_geom_angle_atom_site_label_1
_geom_angle_atom_site_label_2
_geom_angle_atom_site_label_3
_geom_angle
_geom_angle_publ_flag
N1 P1 N4 120.36(11) y
N1 P1 C1 105.57(13) y
N4 P1 C1 108.76(14) y
N1 P1 C11 110.84(11) y
N4 P1 C11 105.25(11) y
C1 P1 C11 105.13(12) y
N1 P2 N2 119.21(11) y
N1 P2 C2 109.84(12) y
N2 P2 C2 105.07(12) y
N1 P2 C21 105.63(11) y
N2 P2 C21 110.51(11) y
C2 P2 C21 105.91(13) y
N2 P3 N3 120.35(11) y
N2 P3 C3 105.39(12) y
N3 P3 C3 111.81(13) y
N2 P3 C31 109.62(11) y
N3 P3 C31 104.70(11) y
C3 P3 C31 103.83(12) y
N4 P4 N3 119.64(11) y
N4 P4 C4 105.16(12) y
N3 P4 C4 110.11(13) y
N4 P4 C41 111.66(12) y
N3 P4 C41 105.52(11) y
C4 P4 C41 103.69(13) y
P1 N1 P2 130.83(13) y
P3 N2 P2 129.72(13) y
P3 N3 P4 129.56(13) y
P4 N4 P1 131.65(14) y
C16 C11 C12 118.3(2) ?
C16 C11 P1 121.25(19) ?
C12 C11 P1 120.43(19) ?
C13 C12 C11 120.4(3) ?
C14 C13 C12 120.6(3) ?
C15 C14 C13 119.8(3) ?
C14 C15 C16 120.0(3) ?
C11 C16 C15 120.9(3) ?
C22 C21 C26 118.1(2) ?
C22 C21 P2 121.37(19) ?
C26 C21 P2 120.3(2) ?
C21 C22 C23 121.0(3) ?
C24 C23 C22 120.0(3) ?
C23 C24 C25 120.1(3) ?
C24 C25 C26 119.9(3) ?
C25 C26 C21 120.9(3) ?
C36 C31 C32 118.8(2) ?
C36 C31 P3 121.44(19) ?
C32 C31 P3 119.7(2) ?
C33 C32 C31 120.3(3) ?
C34 C33 C32 120.3(3) ?
C35 C34 C33 119.7(3) ?
C34 C35 C36 120.5(3) ?
C31 C36 C35 120.4(3) ?
C42 C41 C46 118.1(2) ?
C42 C41 P4 120.7(2) ?
C46 C41 P4 121.2(2) ?
C43 C42 C41 120.9(3) ?
C44 C43 C42 120.0(3) ?
C45 C44 C43 120.1(3) ?
C44 C45 C46 120.4(3) ?
C45 C46 C41 120.4(3) ?

loop_
_geom_bond_atom_site_label_1
_geom_bond_atom_site_label_2
_geom_bond_distance
_geom_bond_publ_flag
P1 N1 1.592(2) y
P1 N4 1.595(2) y
P1 C1 1.799(3) y
P1 C11 1.819(2) y
P2 N1 1.599(2) y
P2 N2 1.598(2) y
P2 C2 1.793(3) y
P2 C21 1.812(2) y
P3 N2 1.593(2) y
P3 N3 1.592(2) y
P3 C3 1.807(3) y
P3 C31 1.818(2) y
P4 N4 1.591(2) y
P4 N3 1.594(2) y
P4 C4 1.803(3) y
P4 C41 1.814(2) y
C11 C16 1.388(3) ?
C11 C12 1.391(4) ?
C12 C13 1.383(4) ?
C13 C14 1.376(5) ?
C14 C15 1.370(5) ?
C15 C16 1.390(4) ?
C21 C22 1.381(4) ?
C21 C26 1.391(3) ?
C22 C23 1.384(4) ?
C23 C24 1.370(5) ?
C24 C25 1.374(5) ?
C25 C26 1.381(4) ?
C31 C36 1.381(4) ?
C31 C32 1.393(3) ?
C32 C33 1.383(4) ?
C33 C34 1.377(5) ?
C34 C35 1.370(5) ?
C35 C36 1.388(4) ?
C41 C42 1.393(4) ?
C41 C46 1.396(4) ?
C42 C43 1.385(4) ?
C43 C44 1.374(5) ?
C44 C45 1.371(5) ?
C45 C46 1.387(4) ?

loop_
_cod_related_entry_id
_cod_related_entry_database
_cod_related_entry_code
1 ChemSpider 4414222
